data_2310214
loop_
_publ_author_name
'Hatt, B.A.'

_publ_section_title
;
 The crystal structure of U Re2
;
_journal_name_full 'Acta Crystallographica (1,1948-23,1967)'
_journal_page_first 119
_journal_page_last 123
_journal_volume 14
_journal_year 1961
_chemical_formula_sum 'Re2 U'
_space_group_IT_number 63
_symmetry_space_group_name_Hall '-C 2c 2'
_symmetry_space_group_name_H-M 'C m c m'
_cell_angle_alpha 90
_cell_angle_beta 90
_cell_angle_gamma 90
_cell_formula_units_Z 8
_cell_length_a 5.6
_cell_length_b 9.18
_cell_length_c 8.46
_cell_volume 434.912
_citation_journal_id_ASTM ACCRA9
_cod_data_source_file Hatt_ACCRA9_1961_1926.cif
_cod_data_source_block Re2U1
_cod_original_cell_volume 434.9117
_cod_original_formula_sum 'Re2 U1'
_cod_database_code 2310214

loop_
_symmetry_equiv_pos_as_xyz
x,y,z
-x,-y,z+1/2
x,-y,-z
-x,y,-z+1/2
-x,-y,-z
x,y,-z-1/2
-x,y,z
x,-y,z-1/2
x+1/2,y+1/2,z
-x+1/2,-y+1/2,z+1/2
x+1/2,-y+1/2,-z
-x+1/2,y+1/2,-z+1/2
-x+1/2,-y+1/2,-z
x+1/2,y+1/2,-z-1/2
-x+1/2,y+1/2,z
x+1/2,-y+1/2,z-1/2

loop_
_atom_site_label
_atom_site_type_symbol
_atom_site_fract_x
_atom_site_fract_y
_atom_site_fract_z
_atom_site_occupancy
_atom_site_U_iso_or_equiv
Re1 Re 0 0 0 1 0.0
U1 U 0 0.333 0.063 1 0.0
Re3 Re 0.25 0.083 0.25 1 0.0
Re2 Re 0 0.833 0.25 1 0.0
